data_7250929
loop_
_publ_author_name
'Huang, Long'
'Zhang, Qian'
'Zhang, Yang-Lu'
'Cai, Meng-Tan'
'Shi, Le'
'Yang, Jiong'
'Shao, Dong'

_publ_section_title
;
 Controlling topological diversity and magnetic properties in three
 Tb(iii) metal--organic frameworks through amide ligand variation
;
_journal_issue 44
_journal_name_full CrystEngComm
_journal_page_first 7228
_journal_page_last 7236
_journal_paper_doi 10.1039/D5CE00881F
_journal_volume 27
_journal_year 2025
_chemical_formula_moiety 'C18 H20 N2 O11 Tb, C3 H7 N O'
_chemical_formula_sum 'C21 H27 N3 O12 Tb'
_chemical_formula_weight 672.37
_space_group_crystal_system triclinic
_space_group_IT_number 2
_space_group_name_Hall '-P 1'
_space_group_name_H-M_alt 'P -1'
_atom_sites_solution_hydrogens mixed
_atom_sites_solution_primary iterative
_atom_sites_solution_secondary difmap
_audit_creation_date 2025-07-31
_audit_creation_method
;
Olex2 1.5
(compiled 2022.04.07 svn.rca3783a0 for OlexSys, GUI svn.r6498)
;
_audit_update_record
;
2025-08-01 deposited with the CCDC.	2025-10-02 downloaded from the CCDC.
;
_cell_angle_alpha 104.133(2)
_cell_angle_beta 108.619(2)
_cell_angle_gamma 97.170(2)
_cell_formula_units_Z 2
_cell_length_a 10.4787(5)
_cell_length_b 10.9459(5)
_cell_length_c 12.6061(7)
_cell_measurement_reflns_used 9858
_cell_measurement_temperature 193(2)
_cell_measurement_theta_max 27.49
_cell_measurement_theta_min 2.54
_cell_volume 1296.01(12)
_computing_cell_refinement 'SAINT V8.40B (Bruker, 2016)'
_computing_data_collection 'Bruker D8 Venture diffractometer'
_computing_data_reduction 'SAINT V8.40B (Bruker, 2016)'
_computing_molecular_graphics 'Olex2 1.5 (Dolomanov et al., 2009)'
_computing_publication_material 'Olex2 1.5 (Dolomanov et al., 2009)'
_computing_structure_refinement 'XL  (Sheldrick, 2008)'
_computing_structure_solution 'olex2.solve 1.5 (Bourhis et al., 2015)'
_diffrn_ambient_temperature 193(2)
_diffrn_detector 'Bruker PHOTON-II area detector'
_diffrn_detector_area_resol_mean 7.4
_diffrn_detector_type 'CMOS-PHOTONII area detector'
_diffrn_measured_fraction_theta_full 0.997
_diffrn_measured_fraction_theta_max 0.995
_diffrn_measurement_device 'three-circle diffractometer'
_diffrn_measurement_device_type 'Bruker PHOTON-II area detector'
_diffrn_measurement_method 'phi and omega scans'
_diffrn_radiation_monochromator graphite
_diffrn_radiation_probe x-ray
_diffrn_radiation_type MoK\a
_diffrn_radiation_wavelength 0.71073
_diffrn_reflns_av_R_equivalents 0.0588
_diffrn_reflns_av_unetI/netI 0.0449
_diffrn_reflns_Laue_measured_fraction_full 0.997
_diffrn_reflns_Laue_measured_fraction_max 0.995
_diffrn_reflns_limit_h_max 13
_diffrn_reflns_limit_h_min -13
_diffrn_reflns_limit_k_max 14
_diffrn_reflns_limit_k_min -14
_diffrn_reflns_limit_l_max 16
_diffrn_reflns_limit_l_min -16
_diffrn_reflns_number 25900
_diffrn_reflns_point_group_measured_fraction_full 0.997
_diffrn_reflns_point_group_measured_fraction_max 0.995
_diffrn_reflns_theta_full 25.242
_diffrn_reflns_theta_max 27.487
_diffrn_reflns_theta_min 2.210
_diffrn_source 'sealed X-ray tube'
_diffrn_source_target Mo
_diffrn_standards_number 0
_exptl_absorpt_coefficient_mu 2.794
_exptl_absorpt_correction_type none
_exptl_crystal_colour 'clear light colourless'
_exptl_crystal_colour_lustre clear
_exptl_crystal_colour_modifier light
_exptl_crystal_colour_primary colourless
_exptl_crystal_density_diffrn 1.723
_exptl_crystal_density_method 'not measured'
_exptl_crystal_description block
_exptl_crystal_F_000 670
_exptl_crystal_size_max 0.13
_exptl_crystal_size_mid 0.12
_exptl_crystal_size_min 0.1
_refine_diff_density_max 1.364
_refine_diff_density_min -1.075
_refine_diff_density_rms 0.108
_refine_ls_extinction_method none
_refine_ls_goodness_of_fit_ref 1.068
_refine_ls_hydrogen_treatment constr
_refine_ls_matrix_type full
_refine_ls_number_parameters 380
_refine_ls_number_reflns 5923
_refine_ls_number_restraints 92
_refine_ls_restrained_S_all 1.064
_refine_ls_R_factor_all 0.0313
_refine_ls_R_factor_gt 0.0272
_refine_ls_shift/su_max 0.001
_refine_ls_shift/su_mean 0.000
_refine_ls_structure_factor_coef Fsqd
_refine_ls_weighting_details 'w=1/[\s^2^(Fo^2^)+(0.0245P)^2^+0.5992P] where P=(Fo^2^+2Fc^2^)/3'
_refine_ls_weighting_scheme calc
_refine_ls_wR_factor_gt 0.0619
_refine_ls_wR_factor_ref 0.0637
_reflns_Friedel_coverage 0.000
_reflns_number_gt 5425
_reflns_number_total 5923
_reflns_threshold_expression 'I > 2\s(I)'
_cod_data_source_file d5ce00881f2.cif
_cod_data_source_block a_a
_cod_depositor_comments
;
The following automatic conversions were performed:

data item '_diffrn_radiation_probe' value 'X-ray' was changed to
'x-ray' in accordance with the
/home/data/users/saulius/crontab/automatic-downloads/rss-feeds/RSC/lib/dictionaries/cif_core.dic
dictionary named 'cif_core.dic' version 2.4.2 last updated on
2011-04-26.

Automatic conversion script
Id: cif_fix_values 8170 2020-07-09 18:12:32Z antanas 

 Adding full bibliography for 7250929--7250931.cif.
;
_cod_original_cell_volume 1296.00(11)
_cod_database_code 7250929
_shelx_shelxl_version_number 2018/3
_shelx_space_group_comment
;
The symmetry employed for this shelxl refinement is uniquely defined
by the following loop, which should always be used as a source of
symmetry information in preference to the above space-group names.
They are only intended as comments.
;
_shelx_estimated_absorpt_t_max 0.767
_shelx_estimated_absorpt_t_min 0.713
_exptl_crystal_mounting_method
;
 Crystals were removed from the crystallisation vial and immediately coated
 with PDMS (polydimethylsiloxane/Dimethicone, CAS: 9006-65-9 on a glass slide.
 A suitable single crystal was selected and mounted on a glass fiber using
 vacuum silicone grease as adhesive. The glass fiber with single crystal was
 mounted on copper pin with solid paraffin. Operator: DJ_Tokyo.
;
_olex2_refinement_description
;
1. Fixed Uiso
 At 1.2 times of:
  All C(H) groups
 At 1.5 times of:
  All C(H,H,H) groups, All O(H) groups
2. Restrained distances
 O3-C3 \\sim O3A-C4
 with sigma of 0.01
3. Uiso/Uaniso restraints and constraints
O12 \\sim C19 \\sim C19A \\sim N3 \\sim C20 \\sim C21 \\sim C20A \\sim C21A:
within 2A with sigma of 0.02 and sigma for terminal atoms of 0.04 within 2A
4. Same fragment restrains
{O12, N3, C19A, C20A, C21A} sigma for 1-2: 0.01, 1-3: 0.01
as in
{O12, N3, C19, C20, C21}
5. Others
 Sof(C19A)=Sof(H19A)=Sof(C20A)=Sof(H20D)=Sof(H20E)=Sof(H20F)=Sof(C21A)=
 Sof(H21D)=Sof(H21E)=Sof(H21F)=1-FVAR(1)
 Sof(C19)=Sof(H19)=Sof(C20)=Sof(H20A)=Sof(H20B)=Sof(H20C)=Sof(C21)=Sof(H21A)=
 Sof(H21B)=Sof(H21C)=FVAR(1)
 Sof(H3A)=Sof(O3A)=Sof(H3AA)=1-FVAR(2)
 Sof(O3)=Sof(H3)=Sof(H4)=FVAR(2)
6.a Riding coordinates:
 O3(H3), O6(H6), O9(H9), O3A(H3AA)
6.b Aromatic/amide H refined with riding coordinates:
 C3(H3A), C4(H4), C8(H8), C11(H11), C13(H13), C16(H16), C19(H19), C19A(H19A)
6.c Idealised Me refined as rotating group:
 C14(H14A,H14B,H14C), C15(H15A,H15B,H15C), C17(H17A,H17B,H17C), C18(H18A,H18B,
 H18C), C20(H20A,H20B,H20C), C21(H21A,H21B,H21C), C20A(H20D,H20E,H20F),
 C21A(H21D,H21E,H21F)
;
_olex2_submission_special_instructions 'No special instructions were received'

loop_
_space_group_symop_operation_xyz
'x, y, z'
'-x, -y, -z'

loop_
_atom_site_label
_atom_site_type_symbol
_atom_site_fract_x
_atom_site_fract_y
_atom_site_fract_z
_atom_site_U_iso_or_equiv
_atom_site_adp_type
_atom_site_occupancy
_atom_site_site_symmetry_order
_atom_site_calc_flag
_atom_site_refinement_flags_posn
_atom_site_refinement_flags_adp
_atom_site_refinement_flags_occupancy
_atom_site_disorder_assembly
_atom_site_disorder_group
Tb1 Tb 0.40177(2) 0.45337(2) 0.31757(2) 0.01685(5) Uani 1 1 d . . . . .
O1 O 0.3312(2) 0.2410(2) 0.15149(19) 0.0287(5) Uani 1 1 d . . . . .
O2 O 0.1762(2) 0.3163(2) 0.2159(2) 0.0324(6) Uani 1 1 d . . . . .
O3 O 0.2663(3) 0.0013(3) 0.0068(3) 0.0344(9) Uani 0.811(7) 1 d D . P A 1
H3 H 0.320375 0.071996 0.050429 0.052 Uiso 0.811(7) 1 d R U P A 1
O4 O 0.3427(2) 0.5106(2) 0.4814(2) 0.0258(5) Uani 1 1 d . . . . .
O5 O 0.3718(2) 0.5730(2) 0.6692(2) 0.0276(5) Uani 1 1 d . . . . .
O6 O 0.1644(3) 0.6020(3) 0.7349(2) 0.0451(7) Uani 1 1 d . . . . .
H6 H 0.247379 0.600779 0.744908 0.068 Uiso 1 1 d R U . . .
O7 O 0.5288(2) 0.66541(19) 0.41297(18) 0.0232(5) Uani 1 1 d . . . . .
O8 O 0.5781(2) 0.7252(2) 0.60709(19) 0.0257(5) Uani 1 1 d . . . . .
O9 O 0.4564(3) 1.0510(2) 0.2887(2) 0.0467(8) Uani 1 1 d . . . . .
H9 H 0.438065 1.124007 0.291901 0.070 Uiso 1 1 d R U . . .
O10 O 0.2437(3) 0.5895(3) 0.2626(3) 0.0438(7) Uani 1 1 d . . . . .
O11 O 0.4385(3) 0.5182(2) 0.1607(2) 0.0323(5) Uani 1 1 d . . . . .
N1 N 0.0694(4) 0.6688(4) 0.1691(3) 0.0466(9) Uani 1 1 d . . . . .
N2 N 0.5100(4) 0.6898(3) 0.1071(3) 0.0383(7) Uani 1 1 d . . . . .
C1 C 0.2094(3) 0.2281(3) 0.1508(3) 0.0229(6) Uani 1 1 d . . . . .
C2 C 0.1016(3) 0.1096(3) 0.0731(3) 0.0222(6) Uani 1 1 d . . . . .
C3 C 0.1362(3) 0.0059(3) 0.0061(3) 0.0256(7) Uani 1 1 d D . . . .
H3A H 0.228919 0.010043 0.010444 0.031 Uiso 0.189(7) 1 calc R U P A 2
C4 C -0.0342(3) 0.1026(3) 0.0665(3) 0.0252(7) Uani 1 1 d D . . . .
H4 H -0.057331 0.172960 0.112255 0.030 Uiso 0.811(7) 1 calc R U P A 1
C5 C 0.2942(3) 0.5345(3) 0.5613(3) 0.0226(6) Uani 1 1 d . . . . .
C6 C 0.1423(3) 0.5167(3) 0.5315(3) 0.0217(6) Uani 1 1 d . . . . .
C7 C 0.0859(3) 0.5513(3) 0.6184(3) 0.0261(7) Uani 1 1 d . . . . .
C8 C 0.0554(3) 0.4656(3) 0.4143(3) 0.0275(7) Uani 1 1 d . . . . .
H8 H 0.094118 0.441837 0.355628 0.033 Uiso 1 1 calc R U . . .
C9 C 0.5456(3) 0.7466(3) 0.5090(3) 0.0213(6) Uani 1 1 d . . . . .
C10 C 0.5248(3) 0.8791(3) 0.5070(3) 0.0215(6) Uani 1 1 d . . . . .
C11 C 0.5022(4) 0.9101(3) 0.4032(3) 0.0269(7) Uani 1 1 d . . . . .
H11 H 0.504084 0.847982 0.336533 0.032 Uiso 1 1 calc R U . . .
C12 C 0.4770(4) 1.0297(3) 0.3939(3) 0.0275(7) Uani 1 1 d . . . . .
C13 C 0.1256(4) 0.5763(4) 0.2029(4) 0.0437(9) Uani 1 1 d . . . . .
H13 H 0.067469 0.492852 0.177559 0.052 Uiso 1 1 calc R U . . .
C14 C 0.1416(7) 0.7974(5) 0.2012(5) 0.0799(18) Uani 1 1 d . . . . .
H14A H 0.219813 0.816775 0.275300 0.120 Uiso 1 1 calc R U . . .
H14B H 0.079573 0.855636 0.211019 0.120 Uiso 1 1 calc R U . . .
H14C H 0.175571 0.809262 0.139660 0.120 Uiso 1 1 calc R U . . .
C15 C -0.0784(6) 0.6379(6) 0.0996(6) 0.0814(18) Uani 1 1 d . . . . .
H15A H -0.118716 0.549105 0.092352 0.122 Uiso 1 1 calc R U . . .
H15B H -0.092108 0.646200 0.021263 0.122 Uiso 1 1 calc R U . . .
H15C H -0.123521 0.697619 0.138529 0.122 Uiso 1 1 calc R U . . .
C16 C 0.5267(4) 0.6131(3) 0.1733(3) 0.0316(7) Uani 1 1 d . . . . .
H16 H 0.613071 0.631506 0.235818 0.038 Uiso 1 1 calc R U . . .
C17 C 0.3828(6) 0.6686(6) 0.0092(5) 0.0740(17) Uani 1 1 d . . . . .
H17A H 0.323979 0.585141 -0.004162 0.111 Uiso 1 1 calc R U . . .
H17B H 0.403446 0.668454 -0.061398 0.111 Uiso 1 1 calc R U . . .
H17C H 0.334622 0.737700 0.026572 0.111 Uiso 1 1 calc R U . . .
C18 C 0.6186(5) 0.7982(5) 0.1269(5) 0.0591(13) Uani 1 1 d . . . . .
H18A H 0.642945 0.787508 0.056845 0.089 Uiso 1 1 calc R U . . .
H18B H 0.699931 0.801940 0.194167 0.089 Uiso 1 1 calc R U . . .
H18C H 0.586159 0.878515 0.143108 0.089 Uiso 1 1 calc R U . . .
O12 O -0.1111(5) 0.7741(5) 0.3531(4) 0.1030(15) Uani 1 1 d D U . . .
N3 N 0.0219(4) 0.8468(4) 0.5457(4) 0.0580(10) Uani 1 1 d D U . . .
C19 C -0.0975(10) 0.8075(10) 0.4562(8) 0.073(3) Uani 0.544(8) 1 d D U P B 1
H19 H -0.179238 0.805108 0.473812 0.087 Uiso 0.544(8) 1 calc R U P B 1
C20 C 0.1516(10) 0.8579(11) 0.5231(11) 0.083(4) Uani 0.544(8) 1 d D U P B 1
H20A H 0.134191 0.804492 0.443077 0.124 Uiso 0.544(8) 1 calc R U P B 1
H20B H 0.219353 0.828304 0.579388 0.124 Uiso 0.544(8) 1 calc R U P B 1
H20C H 0.187635 0.948257 0.531776 0.124 Uiso 0.544(8) 1 calc R U P B 1
C21 C 0.0354(14) 0.8857(12) 0.6666(8) 0.091(4) Uani 0.544(8) 1 d D U P B 1
H21A H 0.066694 0.979806 0.699045 0.137 Uiso 0.544(8) 1 calc R U P B 1
H21B H 0.102988 0.844816 0.710799 0.137 Uiso 0.544(8) 1 calc R U P B 1
H21C H -0.054142 0.858999 0.672684 0.137 Uiso 0.544(8) 1 calc R U P B 1
C19A C -0.0009(11) 0.7951(14) 0.4329(8) 0.079(3) Uani 0.456(8) 1 d D U P B 2
H19A H 0.074939 0.772667 0.412783 0.095 Uiso 0.456(8) 1 calc R U P B 2
C20A C -0.0979(13) 0.8611(14) 0.5814(13) 0.086(4) Uani 0.456(8) 1 d D U P B 2
H20D H -0.084034 0.950432 0.629201 0.129 Uiso 0.456(8) 1 calc R U P B 2
H20E H -0.107426 0.802531 0.627412 0.129 Uiso 0.456(8) 1 calc R U P B 2
H20F H -0.181821 0.839962 0.511330 0.129 Uiso 0.456(8) 1 calc R U P B 2
C21A C 0.1541(12) 0.8825(14) 0.6381(11) 0.101(6) Uani 0.456(8) 1 d D U P B 2
H21D H 0.152194 0.836354 0.695306 0.152 Uiso 0.456(8) 1 calc R U P B 2
H21E H 0.176555 0.975819 0.677008 0.152 Uiso 0.456(8) 1 calc R U P B 2
H21F H 0.224222 0.859903 0.605397 0.152 Uiso 0.456(8) 1 calc R U P B 2
O3A O -0.0926(12) 0.1933(12) 0.1182(13) 0.047(5) Uani 0.189(7) 1 d D . P A 2
H3AA H -0.029205 0.257610 0.163210 0.070 Uiso 0.189(7) 1 d R U P A 2

loop_
_atom_site_aniso_label
_atom_site_aniso_U_11
_atom_site_aniso_U_22
_atom_site_aniso_U_33
_atom_site_aniso_U_23
_atom_site_aniso_U_13
_atom_site_aniso_U_12
Tb1 0.01404(7) 0.01359(7) 0.01881(8) 0.00418(5) 0.00194(5) 0.00088(5)
O1 0.0241(11) 0.0301(12) 0.0223(11) 0.0028(9) 0.0047(9) -0.0073(10)
O2 0.0232(12) 0.0237(12) 0.0330(13) -0.0045(10) -0.0003(10) -0.0006(10)
O3 0.0204(15) 0.0305(17) 0.0394(19) -0.0046(13) 0.0088(13) -0.0037(12)
O4 0.0191(10) 0.0241(11) 0.0356(13) 0.0068(9) 0.0135(9) 0.0047(9)
O5 0.0165(10) 0.0334(12) 0.0265(12) 0.0064(9) 0.0025(9) 0.0025(9)
O6 0.0198(12) 0.081(2) 0.0235(13) 0.0049(13) 0.0041(10) 0.0046(13)
O7 0.0288(11) 0.0129(9) 0.0214(11) 0.0014(8) 0.0056(9) -0.0010(9)
O8 0.0331(12) 0.0160(10) 0.0220(11) 0.0062(8) 0.0028(9) 0.0031(9)
O9 0.097(2) 0.0294(13) 0.0248(13) 0.0149(11) 0.0250(14) 0.0311(15)
O10 0.0319(14) 0.0463(16) 0.0536(18) 0.0227(13) 0.0073(13) 0.0167(12)
O11 0.0419(14) 0.0270(12) 0.0253(12) 0.0092(9) 0.0104(10) 0.0004(11)
N1 0.044(2) 0.056(2) 0.052(2) 0.0330(18) 0.0164(17) 0.0277(18)
N2 0.0494(19) 0.0350(16) 0.0345(17) 0.0192(13) 0.0142(15) 0.0089(15)
C1 0.0222(15) 0.0212(15) 0.0170(14) 0.0056(11) -0.0017(11) -0.0003(12)
C2 0.0220(15) 0.0197(14) 0.0179(14) 0.0037(11) 0.0024(12) -0.0024(12)
C3 0.0194(15) 0.0280(17) 0.0239(16) 0.0061(13) 0.0043(12) -0.0013(13)
C4 0.0269(16) 0.0223(15) 0.0212(15) 0.0019(12) 0.0064(13) 0.0026(13)
C5 0.0189(14) 0.0205(15) 0.0297(17) 0.0082(12) 0.0098(13) 0.0051(12)
C6 0.0159(13) 0.0236(15) 0.0245(16) 0.0072(12) 0.0059(12) 0.0041(12)
C7 0.0201(15) 0.0364(18) 0.0179(15) 0.0064(13) 0.0036(12) 0.0045(13)
C8 0.0212(15) 0.0385(19) 0.0216(16) 0.0056(13) 0.0094(12) 0.0049(14)
C9 0.0187(14) 0.0164(14) 0.0255(16) 0.0067(12) 0.0051(12) -0.0002(12)
C10 0.0235(15) 0.0154(13) 0.0213(15) 0.0041(11) 0.0042(12) 0.0031(12)
C11 0.0392(19) 0.0193(15) 0.0207(16) 0.0043(12) 0.0095(14) 0.0082(14)
C12 0.0376(19) 0.0214(15) 0.0229(16) 0.0088(12) 0.0083(14) 0.0069(14)
C13 0.043(2) 0.047(2) 0.044(2) 0.0177(18) 0.0139(18) 0.0142(19)
C14 0.085(4) 0.065(3) 0.074(4) 0.036(3) -0.001(3) 0.010(3)
C15 0.056(3) 0.087(4) 0.087(4) 0.025(3) 0.005(3) 0.026(3)
C16 0.0378(19) 0.0352(19) 0.0247(17) 0.0117(14) 0.0130(14) 0.0092(16)
C17 0.077(4) 0.072(4) 0.060(3) 0.041(3) -0.004(3) 0.010(3)
C18 0.071(3) 0.051(3) 0.068(3) 0.034(2) 0.033(3) 0.005(2)
O12 0.106(4) 0.123(4) 0.062(3) 0.030(3) 0.004(3) 0.027(3)
N3 0.065(3) 0.051(2) 0.057(2) 0.0229(19) 0.018(2) 0.005(2)
C19 0.074(6) 0.074(6) 0.075(6) 0.030(5) 0.025(5) 0.020(5)
C20 0.074(7) 0.072(7) 0.107(9) 0.038(6) 0.036(7) 0.001(6)
C21 0.127(11) 0.078(8) 0.071(7) 0.025(6) 0.042(7) 0.009(8)
C19A 0.080(7) 0.095(7) 0.072(7) 0.034(6) 0.031(6) 0.030(6)
C20A 0.094(10) 0.078(9) 0.105(11) 0.033(8) 0.052(8) 0.032(8)
C21A 0.085(10) 0.075(9) 0.109(11) 0.044(8) -0.011(9) -0.014(8)
O3A 0.017(6) 0.031(8) 0.065(10) -0.022(7) 0.008(6) 0.006(5)

loop_
_atom_type_symbol
_atom_type_description
_atom_type_scat_dispersion_real
_atom_type_scat_dispersion_imag
_atom_type_scat_source
C C 0.0033 0.0016 'International Tables Vol C Tables 4.2.6.8 and 6.1.1.4'
H H 0.0000 0.0000 'International Tables Vol C Tables 4.2.6.8 and 6.1.1.4'
N N 0.0061 0.0033 'International Tables Vol C Tables 4.2.6.8 and 6.1.1.4'
O O 0.0106 0.0060 'International Tables Vol C Tables 4.2.6.8 and 6.1.1.4'
Tb Tb -0.1723 4.1537 'International Tables Vol C Tables 4.2.6.8 and 6.1.1.4'

loop_
_geom_angle_atom_site_label_1
_geom_angle_atom_site_label_2
_geom_angle_atom_site_label_3
_geom_angle
_geom_angle_site_symmetry_1
_geom_angle_site_symmetry_3
_geom_angle_publ_flag
O2 Tb1 O1 52.57(8) . . ?
O2 Tb1 O10 72.80(9) . . ?
O4 Tb1 O1 131.09(7) . . ?
O4 Tb1 O2 87.88(8) . . ?
O4 Tb1 O5 122.13(8) . 2_666 ?
O4 Tb1 O7 77.18(8) . . ?
O4 Tb1 O8 76.00(8) . 2_666 ?
O4 Tb1 O10 78.79(9) . . ?
O4 Tb1 O11 146.02(8) . . ?
O5 Tb1 O1 82.46(7) 2_666 . ?
O5 Tb1 O2 134.02(8) 2_666 . ?
O5 Tb1 O10 141.00(9) 2_666 . ?
O7 Tb1 O1 151.68(8) . . ?
O7 Tb1 O2 145.77(8) . . ?
O7 Tb1 O5 79.04(8) . 2_666 ?
O7 Tb1 O8 126.49(7) . 2_666 ?
O7 Tb1 O10 74.16(9) . . ?
O7 Tb1 O11 77.99(8) . . ?
O8 Tb1 O1 68.93(7) 2_666 . ?
O8 Tb1 O2 77.62(8) 2_666 . ?
O8 Tb1 O5 77.50(8) 2_666 2_666 ?
O8 Tb1 O10 141.49(9) 2_666 . ?
O8 Tb1 O11 137.93(8) 2_666 . ?
O10 Tb1 O1 109.22(9) . . ?
O11 Tb1 O1 76.56(8) . . ?
O11 Tb1 O2 100.09(9) . . ?
O11 Tb1 O5 74.75(9) . 2_666 ?
O11 Tb1 O10 72.35(9) . . ?
C1 O1 Tb1 89.57(18) . . ?
C1 O2 Tb1 97.18(19) . . ?
C3 O3 H3 109.1 . . ?
C5 O4 Tb1 172.3(2) . . ?
C5 O5 Tb1 108.17(19) . 2_666 ?
C7 O6 H6 109.5 . . ?
C9 O7 Tb1 133.6(2) . . ?
C9 O8 Tb1 138.62(19) . 2_666 ?
C12 O9 H9 109.5 . . ?
C13 O10 Tb1 137.7(3) . . ?
C16 O11 Tb1 124.7(2) . . ?
C13 N1 C14 124.0(4) . . ?
C13 N1 C15 118.4(4) . . ?
C14 N1 C15 117.5(4) . . ?
C16 N2 C17 121.3(4) . . ?
C16 N2 C18 121.9(4) . . ?
C17 N2 C18 116.8(4) . . ?
O1 C1 O2 120.5(3) . . ?
O1 C1 C2 120.9(3) . . ?
O2 C1 C2 118.6(3) . . ?
C3 C2 C1 120.4(3) . . ?
C4 C2 C1 119.7(3) . . ?
C4 C2 C3 119.9(3) . . ?
O3 C3 C2 125.0(3) . . ?
O3 C3 C4 115.6(3) . 2 ?
C2 C3 H3A 120.3 . . ?
C4 C3 C2 119.5(3) 2 . ?
C4 C3 H3A 120.3 2 . ?
C2 C4 H4 119.7 . . ?
C3 C4 C2 120.6(3) 2 . ?
C3 C4 H4 119.7 2 . ?
O3A C4 C2 130.0(6) . . ?
O4 C5 O5 121.6(3) . . ?
O4 C5 C6 120.3(3) . . ?
O5 C5 C6 118.1(3) . . ?
C7 C6 C5 121.5(3) . . ?
C8 C6 C5 118.8(3) . . ?
C8 C6 C7 119.7(3) . . ?
O6 C7 C6 123.0(3) . . ?
O6 C7 C8 117.9(3) . 2_566 ?
C8 C7 C6 119.1(3) 2_566 . ?
C6 C8 H8 119.4 . . ?
C7 C8 C6 121.2(3) 2_566 . ?
C7 C8 H8 119.4 2_566 . ?
O7 C9 O8 125.2(3) . . ?
O7 C9 C10 117.7(3) . . ?
O8 C9 C10 117.1(3) . . ?
C11 C10 C9 118.8(3) . . ?
C11 C10 C12 119.6(3) . 2_676 ?
C12 C10 C9 121.6(3) 2_676 . ?
C10 C11 H11 119.1 . . ?
C10 C11 C12 121.8(3) . . ?
C12 C11 H11 119.1 . . ?
O9 C12 C10 123.9(3) . 2_676 ?
O9 C12 C11 117.5(3) . . ?
C11 C12 C10 118.6(3) . 2_676 ?
O10 C13 N1 125.2(4) . . ?
O10 C13 H13 117.4 . . ?
N1 C13 H13 117.4 . . ?
N1 C14 H14A 109.5 . . ?
N1 C14 H14B 109.5 . . ?
N1 C14 H14C 109.5 . . ?
H14A C14 H14B 109.5 . . ?
H14A C14 H14C 109.5 . . ?
H14B C14 H14C 109.5 . . ?
N1 C15 H15A 109.5 . . ?
N1 C15 H15B 109.5 . . ?
N1 C15 H15C 109.5 . . ?
H15A C15 H15B 109.5 . . ?
H15A C15 H15C 109.5 . . ?
H15B C15 H15C 109.5 . . ?
O11 C16 N2 125.2(4) . . ?
O11 C16 H16 117.4 . . ?
N2 C16 H16 117.4 . . ?
N2 C17 H17A 109.5 . . ?
N2 C17 H17B 109.5 . . ?
N2 C17 H17C 109.5 . . ?
H17A C17 H17B 109.5 . . ?
H17A C17 H17C 109.5 . . ?
H17B C17 H17C 109.5 . . ?
N2 C18 H18A 109.5 . . ?
N2 C18 H18B 109.5 . . ?
N2 C18 H18C 109.5 . . ?
H18A C18 H18B 109.5 . . ?
H18A C18 H18C 109.5 . . ?
H18B C18 H18C 109.5 . . ?
C19 N3 C20 119.5(7) . . ?
C19 N3 C21 124.3(7) . . ?
C21 N3 C20 116.1(8) . . ?
C19A N3 C20A 118.5(8) . . ?
C19A N3 C21A 124.9(8) . . ?
C21A N3 C20A 116.4(8) . . ?
O12 C19 N3 125.3(8) . . ?
O12 C19 H19 117.4 . . ?
N3 C19 H19 117.4 . . ?
N3 C20 H20A 109.5 . . ?
N3 C20 H20B 109.5 . . ?
N3 C20 H20C 109.5 . . ?
H20A C20 H20B 109.5 . . ?
H20A C20 H20C 109.5 . . ?
H20B C20 H20C 109.5 . . ?
N3 C21 H21A 109.5 . . ?
N3 C21 H21B 109.5 . . ?
N3 C21 H21C 109.5 . . ?
H21A C21 H21B 109.5 . . ?
H21A C21 H21C 109.5 . . ?
H21B C21 H21C 109.5 . . ?
O12 C19A N3 125.2(9) . . ?
O12 C19A H19A 117.4 . . ?
N3 C19A H19A 117.4 . . ?
N3 C20A H20D 109.5 . . ?
N3 C20A H20E 109.5 . . ?
N3 C20A H20F 109.5 . . ?
H20D C20A H20E 109.5 . . ?
H20D C20A H20F 109.5 . . ?
H20E C20A H20F 109.5 . . ?
N3 C21A H21D 109.5 . . ?
N3 C21A H21E 109.5 . . ?
N3 C21A H21F 109.5 . . ?
H21D C21A H21E 109.5 . . ?
H21D C21A H21F 109.5 . . ?
H21E C21A H21F 109.5 . . ?
C4 O3A H3AA 108.1 . . ?

loop_
_geom_bond_atom_site_label_1
_geom_bond_atom_site_label_2
_geom_bond_distance
_geom_bond_site_symmetry_2
_geom_bond_publ_flag
Tb1 O1 2.557(2) . ?
Tb1 O2 2.392(2) . ?
Tb1 O4 2.307(2) . ?
Tb1 O5 2.383(2) 2_666 ?
Tb1 O7 2.334(2) . ?
Tb1 O8 2.377(2) 2_666 ?
Tb1 O10 2.414(3) . ?
Tb1 O11 2.381(2) . ?
O1 C1 1.263(4) . ?
O2 C1 1.267(4) . ?
O3 H3 0.8400 . ?
O3 C3 1.367(4) . ?
O4 C5 1.254(4) . ?
O5 C5 1.272(4) . ?
O6 H6 0.8400 . ?
O6 C7 1.363(4) . ?
O7 C9 1.259(4) . ?
O8 C9 1.262(4) . ?
O9 H9 0.8398 . ?
O9 C12 1.357(4) . ?
O10 C13 1.194(5) . ?
O11 C16 1.243(4) . ?
N1 C13 1.323(5) . ?
N1 C14 1.406(6) . ?
N1 C15 1.463(6) . ?
N2 C16 1.310(5) . ?
N2 C17 1.445(6) . ?
N2 C18 1.449(5) . ?
C1 C2 1.492(4) . ?
C2 C3 1.401(4) . ?
C2 C4 1.390(4) . ?
C3 H3A 0.9500 . ?
C3 C4 1.385(4) 2 ?
C4 H4 0.9500 . ?
C4 O3A 1.369(8) . ?
C5 C6 1.489(4) . ?
C6 C7 1.400(4) . ?
C6 C8 1.392(4) . ?
C7 C8 1.379(4) 2_566 ?
C8 H8 0.9500 . ?
C9 C10 1.498(4) . ?
C10 C11 1.387(4) . ?
C10 C12 1.403(4) 2_676 ?
C11 H11 0.9500 . ?
C11 C12 1.392(4) . ?
C13 H13 0.9500 . ?
C14 H14A 0.9800 . ?
C14 H14B 0.9800 . ?
C14 H14C 0.9800 . ?
C15 H15A 0.9800 . ?
C15 H15B 0.9800 . ?
C15 H15C 0.9800 . ?
C16 H16 0.9500 . ?
C17 H17A 0.9800 . ?
C17 H17B 0.9800 . ?
C17 H17C 0.9800 . ?
C18 H18A 0.9800 . ?
C18 H18B 0.9800 . ?
C18 H18C 0.9800 . ?
O12 C19 1.216(9) . ?
O12 C19A 1.215(10) . ?
N3 C19 1.323(9) . ?
N3 C20 1.472(9) . ?
N3 C21 1.434(9) . ?
N3 C19A 1.325(10) . ?
N3 C20A 1.476(10) . ?
N3 C21A 1.429(10) . ?
C19 H19 0.9500 . ?
C20 H20A 0.9800 . ?
C20 H20B 0.9800 . ?
C20 H20C 0.9800 . ?
C21 H21A 0.9800 . ?
C21 H21B 0.9800 . ?
C21 H21C 0.9800 . ?
C19A H19A 0.9500 . ?
C20A H20D 0.9800 . ?
C20A H20E 0.9800 . ?
C20A H20F 0.9800 . ?
C21A H21D 0.9800 . ?
C21A H21E 0.9800 . ?
C21A H21F 0.9800 . ?
O3A H3AA 0.8400 . ?

loop_
_geom_torsion_atom_site_label_1
_geom_torsion_atom_site_label_2
_geom_torsion_atom_site_label_3
_geom_torsion_atom_site_label_4
_geom_torsion
_geom_torsion_site_symmetry_1
_geom_torsion_site_symmetry_2
_geom_torsion_site_symmetry_3
_geom_torsion_site_symmetry_4
_geom_torsion_publ_flag
Tb1 O1 C1 O2 4.7(3) . . . . ?
Tb1 O1 C1 C2 -175.8(3) . . . . ?
Tb1 O2 C1 O1 -5.0(3) . . . . ?
Tb1 O2 C1 C2 175.4(2) . . . . ?
Tb1 O5 C5 O4 -11.2(4) 2_666 . . . ?
Tb1 O5 C5 C6 168.0(2) 2_666 . . . ?
Tb1 O7 C9 O8 50.0(5) . . . . ?
Tb1 O7 C9 C10 -129.6(2) . . . . ?
Tb1 O8 C9 O7 -10.5(5) 2_666 . . . ?
Tb1 O8 C9 C10 169.2(2) 2_666 . . . ?
Tb1 O10 C13 N1 -166.1(3) . . . . ?
Tb1 O11 C16 N2 -142.9(3) . . . . ?
O1 C1 C2 C3 5.1(5) . . . . ?
O1 C1 C2 C4 -174.5(3) . . . . ?
O2 C1 C2 C3 -175.4(3) . . . . ?
O2 C1 C2 C4 5.1(5) . . . . ?
O4 C5 C6 C7 -175.4(3) . . . . ?
O4 C5 C6 C8 3.9(5) . . . . ?
O5 C5 C6 C7 5.4(5) . . . . ?
O5 C5 C6 C8 -175.3(3) . . . . ?
O7 C9 C10 C11 -6.5(4) . . . . ?
O7 C9 C10 C12 171.4(3) . . . 2_676 ?
O8 C9 C10 C11 173.8(3) . . . . ?
O8 C9 C10 C12 -8.3(5) . . . 2_676 ?
C1 C2 C3 O3 1.5(5) . . . . ?
C1 C2 C3 C4 -179.3(3) . . . 2 ?
C1 C2 C4 C3 179.3(3) . . . 2 ?
C1 C2 C4 O3A 3.4(11) . . . . ?
C3 C2 C4 C3 -0.2(5) . . . 2 ?
C3 C2 C4 O3A -176.1(10) . . . . ?
C4 C2 C3 O3 -179.0(3) . . . . ?
C4 C2 C3 C4 0.2(5) . . . 2 ?
C5 C6 C7 O6 -0.6(5) . . . . ?
C5 C6 C7 C8 179.0(3) . . . 2_566 ?
C5 C6 C8 C7 -179.0(3) . . . 2_566 ?
C7 C6 C8 C7 0.3(6) . . . 2_566 ?
C8 C6 C7 O6 -179.9(3) . . . . ?
C8 C6 C7 C8 -0.3(6) . . . 2_566 ?
C9 C10 C11 C12 177.6(3) . . . . ?
C10 C11 C12 O9 179.9(3) . . . . ?
C10 C11 C12 C10 0.3(6) . . . 2_676 ?
C12 C10 C11 C12 -0.3(6) 2_676 . . . ?
C14 N1 C13 O10 -1.2(8) . . . . ?
C15 N1 C13 O10 -177.7(5) . . . . ?
C17 N2 C16 O11 -0.7(6) . . . . ?
C18 N2 C16 O11 -179.5(4) . . . . ?
C20 N3 C19 O12 2.8(15) . . . . ?
C21 N3 C19 O12 -180.0(10) . . . . ?
C20A N3 C19A O12 10.7(19) . . . . ?
C21A N3 C19A O12 -173.8(12) . . . . ?
